data_8104815
loop_
_publ_author_name
'Jiao, Liang'
'Tian, Hui'
'Wang, Man'
'Li, Tianyu'
'Wu, Qiong'

_publ_section_title
;
 Crystal structure of
 6,6'&#x2010;((1E,1'E)&#x2010;(propane&#x2010;1,3&#x2010;diylbis(azaneylylidene))bis(methaneylylidene))bis(3&#x2010;bromophenol),
 C34H32Br4N4O4
;
_journal_issue 2
_journal_name_full 'Zeitschrift f\"ur Kristallographie - New Crystal Structures'
_journal_page_first 311
_journal_page_last 313
_journal_paper_doi 10.1515/ncrs-2020-0547
_journal_volume 236
_journal_year 2021
_chemical_formula_moiety '2(C17 H16 Br2 N2 O2)'
_chemical_formula_sum 'C34 H32 Br4 N4 O4'
_chemical_formula_weight 880.27
_space_group_crystal_system monoclinic
_space_group_IT_number 5
_space_group_name_Hall 'C 2y'
_space_group_name_H-M_alt 'C 1 2 1'
_atom_sites_solution_hydrogens geom
_atom_sites_solution_primary dual
_cell_angle_alpha 90
_cell_angle_beta 99.611(2)
_cell_angle_gamma 90
_cell_formula_units_Z 4
_cell_length_a 10.6239(7)
_cell_length_b 10.8034(9)
_cell_length_c 28.959(3)
_cell_measurement_reflns_used 6754
_cell_measurement_temperature 150.0
_cell_measurement_theta_max 26.03
_cell_measurement_theta_min 2.91
_cell_volume 3277.1(5)
_computing_cell_refinement 'SAINT v8.37A (Bruker, 2015)'
_computing_data_reduction 'SAINT v8.37A (Bruker, 2015)'
_computing_molecular_graphics 'Olex2 1.3 (Dolomanov et al., 2009)'
_computing_publication_material 'Olex2 1.3 (Dolomanov et al., 2009)'
_computing_structure_refinement 'SHELXL 2018/3 (Sheldrick, 2015)'
_computing_structure_solution 'olex2.solve (Bourhis et al., 2015)'
_diffrn_ambient_temperature 150.0
_diffrn_measured_fraction_theta_full 0.999
_diffrn_measured_fraction_theta_max 0.999
_diffrn_measurement_device_type 'Bruker APEX-II CCD'
_diffrn_measurement_method '\f and \w scans'
_diffrn_radiation_type MoK\a
_diffrn_radiation_wavelength 0.71073
_diffrn_reflns_av_R_equivalents 0.0695
_diffrn_reflns_av_unetI/netI 0.0600
_diffrn_reflns_Laue_measured_fraction_full 0.999
_diffrn_reflns_Laue_measured_fraction_max 0.999
_diffrn_reflns_limit_h_max 12
_diffrn_reflns_limit_h_min -13
_diffrn_reflns_limit_k_max 13
_diffrn_reflns_limit_k_min -13
_diffrn_reflns_limit_l_max 36
_diffrn_reflns_limit_l_min -36
_diffrn_reflns_number 29950
_diffrn_reflns_point_group_measured_fraction_full 0.999
_diffrn_reflns_point_group_measured_fraction_max 0.999
_diffrn_reflns_theta_full 25.242
_diffrn_reflns_theta_max 26.392
_diffrn_reflns_theta_min 2.140
_diffrn_source_current 30.0
_diffrn_source_power 1.5
_diffrn_source_voltage 50.0
_diffrn_standards_number 0
_exptl_absorpt_coefficient_mu 4.958
_exptl_absorpt_correction_T_max 0.0276
_exptl_absorpt_correction_T_min 0.0091
_exptl_absorpt_correction_type multi-scan
_exptl_absorpt_process_details
;
SADABS-2016/2 (Bruker,2016/2) was used for absorption correction.
wR2(int) was 0.1113 before and 0.0863 after correction.
The Ratio of minimum to maximum transmission is 0.3297.
The \l/2 correction factor is Not present.
;
_exptl_crystal_colour yellow
_exptl_crystal_colour_primary yellow
_exptl_crystal_density_diffrn 1.784
_exptl_crystal_description plate
_exptl_crystal_F_000 1744
_exptl_crystal_size_max 0.2
_exptl_crystal_size_mid 0.15
_exptl_crystal_size_min 0.1
_refine_diff_density_max 0.482
_refine_diff_density_min -0.387
_refine_diff_density_rms 0.076
_refine_ls_abs_structure_details
;
 Flack x determined using 2353 quotients [(I+)-(I-)]/[(I+)+(I-)]
 (Parsons, Flack and Wagner, Acta Cryst. B69 (2013) 249-259).
;
_refine_ls_abs_structure_Flack 0.035(8)
_refine_ls_extinction_coef .
_refine_ls_extinction_method none
_refine_ls_goodness_of_fit_ref 1.037
_refine_ls_hydrogen_treatment constr
_refine_ls_matrix_type full
_refine_ls_number_parameters 419
_refine_ls_number_reflns 6738
_refine_ls_number_restraints 13
_refine_ls_restrained_S_all 1.036
_refine_ls_R_factor_all 0.0492
_refine_ls_R_factor_gt 0.0391
_refine_ls_shift/su_max 0.000
_refine_ls_shift/su_mean 0.000
_refine_ls_structure_factor_coef Fsqd
_refine_ls_weighting_details 'w=1/[\s^2^(Fo^2^)+(0.0269P)^2^+3.1288P] where P=(Fo^2^+2Fc^2^)/3'
_refine_ls_weighting_scheme calc
_refine_ls_wR_factor_gt 0.0878
_refine_ls_wR_factor_ref 0.0922
_reflns_Friedel_coverage 0.895
_reflns_Friedel_fraction_full 0.999
_reflns_Friedel_fraction_max 0.998
_reflns_number_gt 5825
_reflns_number_total 6738
_reflns_threshold_expression 'I > 2\s(I)'
_cod_data_source_file suppl_j_ncrs-2020-0547_suppl.cif
_cod_data_source_block JL4
_cod_original_cell_volume 3277.1(4)
_cod_database_code 8104815
_shelx_space_group_comment
;
The symmetry employed for this shelxl refinement is uniquely defined
by the following loop, which should always be used as a source of
symmetry information in preference to the above space-group names.
They are only intended as comments.
;
_olex2_refinement_description
;
1. Fixed Uiso
 At 1.2 times of:
  All C(H) groups, All C(H,H) groups
 At 1.5 times of:
  All O(H) groups
2. Uiso/Uaniso restraints and constraints
Uanis(Br4) \\sim Ueq, Uanis(Br1) \\sim Ueq: with sigma of 0.01 and sigma for
terminal atoms of 0.02
3.a Secondary CH2 refined with riding coordinates:
 C8(H8A,H8B), C9(H9A,H9B), C10(H10A,H10B), C25(H25A,H25B), C26(H26A,H26B),
 C27(H27A,H27B)
3.b Aromatic/amide H refined with riding coordinates:
 C3(H3), C5(H5), C6(H6), C7(H7), C11(H11), C14(H14), C16(H16), C17(H17),
 C20(H20), C21(H21), C23(H23), C24(H24), C28(H28), C31(H31), C33(H33), C34(H34)
3.c Idealised tetrahedral OH refined as rotating group:
 O1(H1), O2(H2), O3(H3A), O4(H4)
;

loop_
_space_group_symop_operation_xyz
'x, y, z'
'-x, y, -z'
'x+1/2, y+1/2, z'
'-x+1/2, y+1/2, -z'

loop_
_atom_site_label
_atom_site_type_symbol
_atom_site_fract_x
_atom_site_fract_y
_atom_site_fract_z
_atom_site_U_iso_or_equiv
_atom_site_adp_type
_atom_site_occupancy
_atom_site_site_symmetry_order
_atom_site_calc_flag
_atom_site_refinement_flags_posn
_atom_site_refinement_flags_adp
_atom_site_refinement_flags_occupancy
_atom_site_disorder_assembly
_atom_site_disorder_group
Br1 Br -0.37092(8) 0.50690(8) -0.20586(3) 0.0525(2) Uani 1 1 d . U . . .
Br2 Br 0.91591(7) 0.57498(8) 0.20119(3) 0.0459(2) Uani 1 1 d . . . . .
Br3 Br 1.15696(8) 0.46970(9) 0.29334(3) 0.0579(2) Uani 1 1 d . . . . .
Br4 Br 0.26346(7) 0.45187(8) 0.70738(3) 0.0475(2) Uani 1 1 d . U . . .
O1 O -0.0269(6) 0.6379(5) -0.0647(2) 0.0492(14) Uani 1 1 d . . . . .
H1 H 0.024411 0.694388 -0.054271 0.074 Uiso 1 1 calc R U . . .
O2 O 0.6002(5) 0.6620(5) 0.0472(2) 0.0463(13) Uani 1 1 d . . . . .
H2 H 0.520902 0.667321 0.038585 0.069 Uiso 1 1 calc R U . . .
O3 O 0.9590(6) 0.3525(5) 0.4395(2) 0.0507(14) Uani 1 1 d . . . . .
H3A H 0.912001 0.300057 0.449674 0.076 Uiso 1 1 calc R U . . .
O4 O 0.4378(6) 0.3493(5) 0.55512(19) 0.0474(13) Uani 1 1 d . . . . .
H4 H 0.504253 0.325569 0.545604 0.071 Uiso 1 1 calc R U . . .
N1 N 0.0692(6) 0.8622(6) -0.0596(2) 0.0399(14) Uani 1 1 d . . . . .
N2 N 0.3869(6) 0.7806(6) 0.0486(2) 0.0403(15) Uani 1 1 d . . . . .
N3 N 0.8579(7) 0.1350(6) 0.4462(2) 0.0451(15) Uani 1 1 d . . . . .
N4 N 0.6445(6) 0.2243(6) 0.5571(3) 0.0444(16) Uani 1 1 d . . . . .
C1 C -0.0813(7) 0.7904(7) -0.1256(3) 0.0370(16) Uani 1 1 d . . . . .
C2 C -0.0947(8) 0.6729(8) -0.1060(3) 0.0416(18) Uani 1 1 d . . . . .
C3 C -0.1818(7) 0.5868(8) -0.1306(3) 0.0459(18) Uani 1 1 d . . . . .
H3 H -0.191656 0.506782 -0.118098 0.055 Uiso 1 1 calc R U . . .
C4 C -0.2525(7) 0.6214(7) -0.1735(3) 0.0435(18) Uani 1 1 d . . . . .
C5 C -0.2391(8) 0.7362(8) -0.1926(3) 0.0464(19) Uani 1 1 d . . . . .
H5 H -0.288180 0.757817 -0.221986 0.056 Uiso 1 1 calc R U . . .
C6 C -0.1546(7) 0.8187(7) -0.1690(3) 0.0434(18) Uani 1 1 d . . . . .
H6 H -0.145257 0.897629 -0.182516 0.052 Uiso 1 1 calc R U . . .
C7 C 0.0042(8) 0.8829(7) -0.1001(3) 0.0423(18) Uani 1 1 d . . . . .
H7 H 0.011716 0.961285 -0.114280 0.051 Uiso 1 1 calc R U . . .
C8 C 0.1458(7) 0.9633(8) -0.0363(3) 0.0445(17) Uani 1 1 d . . . . .
H8A H 0.100111 1.001130 -0.012683 0.053 Uiso 1 1 calc R U . . .
H8B H 0.156501 1.027604 -0.059644 0.053 Uiso 1 1 calc R U . . .
C9 C 0.2752(7) 0.9202(7) -0.0125(3) 0.0410(18) Uani 1 1 d . . . . .
H9A H 0.325334 0.992140 0.001506 0.049 Uiso 1 1 calc R U . . .
H9B H 0.321420 0.882652 -0.036034 0.049 Uiso 1 1 calc R U . . .
C10 C 0.2631(8) 0.8254(8) 0.0256(3) 0.048(2) Uani 1 1 d . . . . .
H10A H 0.217810 0.863697 0.049237 0.058 Uiso 1 1 calc R U . . .
H10B H 0.211338 0.754516 0.011540 0.058 Uiso 1 1 calc R U . . .
C11 C 0.4285(8) 0.7961(7) 0.0934(3) 0.0428(18) Uani 1 1 d . . . . .
H11 H 0.377202 0.842785 0.110930 0.051 Uiso 1 1 calc R U . . .
C12 C 0.5451(7) 0.7475(7) 0.1172(3) 0.0403(18) Uani 1 1 d . . . . .
C13 C 0.6278(7) 0.6789(7) 0.0922(3) 0.0388(17) Uani 1 1 d . . . . .
C14 C 0.7421(7) 0.6303(7) 0.1183(3) 0.0382(16) Uani 1 1 d . . . . .
H14 H 0.801087 0.586809 0.102973 0.046 Uiso 1 1 calc R U . . .
C15 C 0.7662(7) 0.6467(7) 0.1655(3) 0.0391(17) Uani 1 1 d . . . . .
C16 C 0.6875(8) 0.7137(8) 0.1907(3) 0.0431(18) Uani 1 1 d . . . . .
H16 H 0.709113 0.724517 0.223618 0.052 Uiso 1 1 calc R U . . .
C17 C 0.5789(8) 0.7625(7) 0.1661(3) 0.0443(19) Uani 1 1 d . . . . .
H17 H 0.523830 0.808376 0.182349 0.053 Uiso 1 1 calc R U . . .
C18 C 0.9819(7) 0.3164(7) 0.3969(3) 0.0406(18) Uani 1 1 d . . . . .
C19 C 0.9403(8) 0.2006(8) 0.3781(3) 0.0409(18) Uani 1 1 d . . . . .
C20 C 0.9650(8) 0.1681(8) 0.3339(3) 0.048(2) Uani 1 1 d . . . . .
H20 H 0.937524 0.089855 0.321077 0.058 Uiso 1 1 calc R U . . .
C21 C 1.0288(8) 0.2477(8) 0.3085(3) 0.049(2) Uani 1 1 d . . . . .
H21 H 1.045342 0.225604 0.278288 0.059 Uiso 1 1 calc R U . . .
C22 C 1.0675(7) 0.3599(9) 0.3283(3) 0.048(2) Uani 1 1 d . . . . .
C23 C 1.0441(7) 0.3985(8) 0.3714(3) 0.0444(18) Uani 1 1 d . . . . .
H23 H 1.069612 0.478264 0.383258 0.053 Uiso 1 1 calc R U . . .
C24 C 0.8776(7) 0.1129(7) 0.4045(3) 0.0409(18) Uani 1 1 d . . . . .
H24 H 0.850091 0.036038 0.390392 0.049 Uiso 1 1 calc R U . . .
C25 C 0.8028(8) 0.0360(7) 0.4712(3) 0.0464(19) Uani 1 1 d . . . . .
H25A H 0.870907 -0.001655 0.494483 0.056 Uiso 1 1 calc R U . . .
H25B H 0.767771 -0.029232 0.448690 0.056 Uiso 1 1 calc R U . . .
C26 C 0.6959(7) 0.0843(8) 0.4965(3) 0.0426(17) Uani 1 1 d . . . . .
H26A H 0.628478 0.123458 0.473424 0.051 Uiso 1 1 calc R U . . .
H26B H 0.657201 0.013821 0.510936 0.051 Uiso 1 1 calc R U . . .
C27 C 0.7462(8) 0.1767(8) 0.5338(3) 0.047(2) Uani 1 1 d . . . . .
H27A H 0.812414 0.137032 0.557223 0.057 Uiso 1 1 calc R U . . .
H27B H 0.786537 0.246339 0.519462 0.057 Uiso 1 1 calc R U . . .
C28 C 0.6522(8) 0.2135(7) 0.6013(3) 0.0425(18) Uani 1 1 d . . . . .
H28 H 0.723219 0.171124 0.618527 0.051 Uiso 1 1 calc R U . . .
C29 C 0.5557(8) 0.2638(7) 0.6262(3) 0.0396(17) Uani 1 1 d . . . . .
C30 C 0.4512(7) 0.3327(7) 0.6015(3) 0.0409(17) Uani 1 1 d . . . . .
C31 C 0.3632(7) 0.3848(7) 0.6258(3) 0.0433(18) Uani 1 1 d . . . . .
H31 H 0.292295 0.429475 0.609582 0.052 Uiso 1 1 calc R U . . .
C32 C 0.3790(7) 0.3714(7) 0.6739(3) 0.0410(17) Uani 1 1 d . . . . .
C33 C 0.4779(8) 0.3052(8) 0.6984(3) 0.0463(19) Uani 1 1 d . . . . .
H33 H 0.486936 0.297279 0.731465 0.056 Uiso 1 1 calc R U . . .
C34 C 0.5643(8) 0.2501(8) 0.6743(3) 0.0448(19) Uani 1 1 d . . . . .
H34 H 0.631400 0.201538 0.691025 0.054 Uiso 1 1 calc R U . . .

loop_
_atom_site_aniso_label
_atom_site_aniso_U_11
_atom_site_aniso_U_22
_atom_site_aniso_U_33
_atom_site_aniso_U_23
_atom_site_aniso_U_13
_atom_site_aniso_U_12
Br1 0.0539(5) 0.0519(5) 0.0526(5) -0.0064(4) 0.0120(4) -0.0075(4)
Br2 0.0385(4) 0.0515(4) 0.0471(5) 0.0022(4) 0.0050(3) 0.0017(3)
Br3 0.0481(5) 0.0719(6) 0.0542(5) 0.0142(5) 0.0103(4) -0.0007(4)
Br4 0.0468(4) 0.0485(4) 0.0488(5) 0.0016(4) 0.0126(3) 0.0021(4)
O1 0.055(4) 0.047(3) 0.044(3) 0.010(3) 0.004(3) -0.001(3)
O2 0.044(3) 0.053(3) 0.042(3) -0.007(3) 0.006(2) 0.001(3)
O3 0.066(4) 0.050(3) 0.038(3) -0.003(3) 0.014(3) 0.001(3)
O4 0.058(3) 0.049(3) 0.034(3) 0.005(2) 0.007(2) 0.002(3)
N1 0.039(3) 0.047(4) 0.033(4) 0.002(3) 0.005(3) 0.006(3)
N2 0.044(4) 0.038(3) 0.039(4) 0.004(3) 0.005(3) -0.002(3)
N3 0.048(4) 0.048(4) 0.040(4) 0.003(3) 0.008(3) 0.005(3)
N4 0.046(4) 0.045(4) 0.043(4) 0.001(3) 0.010(3) -0.002(3)
C1 0.036(4) 0.038(4) 0.037(4) -0.002(3) 0.006(3) 0.005(3)
C2 0.045(4) 0.049(5) 0.033(4) 0.002(3) 0.011(3) 0.010(4)
C3 0.050(5) 0.043(4) 0.047(5) 0.006(4) 0.015(4) 0.002(4)
C4 0.039(4) 0.049(4) 0.044(5) -0.005(4) 0.011(3) 0.001(3)
C5 0.047(5) 0.050(5) 0.042(5) 0.002(4) 0.008(4) 0.002(4)
C6 0.047(5) 0.043(5) 0.041(5) 0.005(3) 0.011(4) 0.004(3)
C7 0.048(5) 0.040(4) 0.042(5) -0.002(4) 0.018(4) -0.001(3)
C8 0.055(4) 0.037(4) 0.043(4) 0.003(4) 0.013(3) 0.005(4)
C9 0.045(4) 0.037(4) 0.041(4) -0.001(3) 0.008(3) -0.003(3)
C10 0.045(5) 0.052(5) 0.048(5) -0.002(4) 0.010(4) -0.002(4)
C11 0.040(4) 0.041(4) 0.049(5) 0.001(4) 0.014(4) -0.002(3)
C12 0.041(4) 0.040(4) 0.041(5) 0.001(3) 0.008(3) -0.003(3)
C13 0.040(4) 0.035(4) 0.042(5) 0.001(3) 0.010(3) -0.010(3)
C14 0.041(4) 0.032(3) 0.044(5) -0.002(3) 0.013(3) 0.000(3)
C15 0.032(4) 0.040(4) 0.046(5) 0.005(3) 0.010(3) 0.000(3)
C16 0.048(5) 0.049(4) 0.032(4) -0.002(4) 0.006(4) -0.001(3)
C17 0.048(5) 0.041(4) 0.046(5) -0.002(3) 0.014(4) 0.004(3)
C18 0.039(4) 0.040(4) 0.041(4) -0.003(3) 0.002(3) 0.005(3)
C19 0.043(4) 0.044(4) 0.035(4) 0.002(3) 0.004(3) 0.009(3)
C20 0.046(5) 0.052(5) 0.045(5) -0.001(4) 0.003(4) 0.012(4)
C21 0.044(5) 0.060(5) 0.042(5) 0.002(4) 0.007(4) 0.011(4)
C22 0.040(4) 0.067(6) 0.038(5) 0.006(4) 0.006(3) 0.002(4)
C23 0.036(4) 0.051(4) 0.045(5) -0.007(4) 0.005(3) 0.005(3)
C24 0.041(4) 0.036(4) 0.045(5) -0.001(3) 0.005(3) 0.005(3)
C25 0.058(5) 0.038(4) 0.043(5) 0.004(3) 0.008(4) 0.006(3)
C26 0.047(4) 0.040(4) 0.041(4) 0.004(4) 0.010(3) -0.001(3)
C27 0.048(5) 0.044(5) 0.053(5) -0.001(4) 0.017(4) -0.002(4)
C28 0.045(4) 0.035(4) 0.046(5) -0.002(4) 0.005(4) -0.001(3)
C29 0.047(5) 0.035(4) 0.037(4) -0.003(3) 0.003(3) -0.002(3)
C30 0.042(4) 0.035(4) 0.043(5) 0.000(3) -0.001(3) -0.008(3)
C31 0.040(4) 0.042(4) 0.046(5) 0.011(4) 0.004(3) -0.003(3)
C32 0.046(4) 0.031(4) 0.046(5) -0.002(3) 0.009(4) -0.004(3)
C33 0.056(5) 0.047(5) 0.035(4) 0.006(4) 0.005(4) 0.002(4)
C34 0.047(5) 0.049(5) 0.037(5) 0.003(3) 0.002(4) 0.005(4)

loop_
_atom_type_symbol
_atom_type_description
_atom_type_scat_dispersion_real
_atom_type_scat_dispersion_imag
_atom_type_scat_source
C C 0.0033 0.0016 'International Tables Vol C Tables 4.2.6.8 and 6.1.1.4'
H H 0.0000 0.0000 'International Tables Vol C Tables 4.2.6.8 and 6.1.1.4'
Br Br -0.2901 2.4595 'International Tables Vol C Tables 4.2.6.8 and 6.1.1.4'
N N 0.0061 0.0033 'International Tables Vol C Tables 4.2.6.8 and 6.1.1.4'
O O 0.0106 0.0060 'International Tables Vol C Tables 4.2.6.8 and 6.1.1.4'

loop_
_geom_angle_atom_site_label_1
_geom_angle_atom_site_label_2
_geom_angle_atom_site_label_3
_geom_angle
_geom_angle_site_symmetry_1
_geom_angle_site_symmetry_3
C2 O1 H1 109.5 . .
C13 O2 H2 109.5 . .
C18 O3 H3A 109.5 . .
C30 O4 H4 109.5 . .
C7 N1 C8 117.9(7) . .
C11 N2 C10 122.8(7) . .
C24 N3 C25 118.2(7) . .
C28 N4 C27 120.3(7) . .
C2 C1 C7 120.5(7) . .
C6 C1 C2 118.8(7) . .
C6 C1 C7 120.6(7) . .
O1 C2 C1 122.6(7) . .
O1 C2 C3 118.1(7) . .
C1 C2 C3 119.3(7) . .
C2 C3 H3 120.6 . .
C4 C3 C2 118.9(8) . .
C4 C3 H3 120.6 . .
C3 C4 Br1 118.7(6) . .
C5 C4 Br1 119.6(7) . .
C5 C4 C3 121.7(8) . .
C4 C5 H5 120.3 . .
C6 C5 C4 119.4(8) . .
C6 C5 H5 120.3 . .
C1 C6 H6 119.1 . .
C5 C6 C1 121.9(8) . .
C5 C6 H6 119.1 . .
N1 C7 C1 122.6(7) . .
N1 C7 H7 118.7 . .
C1 C7 H7 118.7 . .
N1 C8 H8A 109.2 . .
N1 C8 H8B 109.2 . .
N1 C8 C9 112.1(6) . .
H8A C8 H8B 107.9 . .
C9 C8 H8A 109.2 . .
C9 C8 H8B 109.2 . .
C8 C9 H9A 109.5 . .
C8 C9 H9B 109.5 . .
C8 C9 C10 110.9(6) . .
H9A C9 H9B 108.1 . .
C10 C9 H9A 109.5 . .
C10 C9 H9B 109.5 . .
N2 C10 C9 112.0(6) . .
N2 C10 H10A 109.2 . .
N2 C10 H10B 109.2 . .
C9 C10 H10A 109.2 . .
C9 C10 H10B 109.2 . .
H10A C10 H10B 107.9 . .
N2 C11 H11 118.0 . .
N2 C11 C12 124.1(8) . .
C12 C11 H11 118.0 . .
C11 C12 C13 120.3(8) . .
C17 C12 C11 120.3(7) . .
C17 C12 C13 119.4(7) . .
O2 C13 C12 121.6(7) . .
O2 C13 C14 120.8(7) . .
C14 C13 C12 117.6(7) . .
C13 C14 H14 120.4 . .
C15 C14 C13 119.2(7) . .
C15 C14 H14 120.4 . .
C14 C15 Br2 119.4(6) . .
C14 C15 C16 124.3(7) . .
C16 C15 Br2 116.3(6) . .
C15 C16 H16 121.4 . .
C17 C16 C15 117.2(8) . .
C17 C16 H16 121.4 . .
C12 C17 H17 118.8 . .
C16 C17 C12 122.3(7) . .
C16 C17 H17 118.8 . .
O3 C18 C19 121.1(7) . .
O3 C18 C23 118.3(7) . .
C23 C18 C19 120.6(8) . .
C18 C19 C24 121.3(7) . .
C20 C19 C18 119.0(8) . .
C20 C19 C24 119.7(8) . .
C19 C20 H20 119.4 . .
C21 C20 C19 121.2(8) . .
C21 C20 H20 119.4 . .
C20 C21 H21 121.2 . .
C22 C21 C20 117.7(8) . .
C22 C21 H21 121.2 . .
C21 C22 Br3 117.8(6) . .
C21 C22 C23 124.0(8) . .
C23 C22 Br3 118.2(7) . .
C18 C23 H23 121.3 . .
C22 C23 C18 117.5(8) . .
C22 C23 H23 121.3 . .
N3 C24 C19 122.6(7) . .
N3 C24 H24 118.7 . .
C19 C24 H24 118.7 . .
N3 C25 H25A 109.2 . .
N3 C25 H25B 109.2 . .
N3 C25 C26 112.0(6) . .
H25A C25 H25B 107.9 . .
C26 C25 H25A 109.2 . .
C26 C25 H25B 109.2 . .
C25 C26 H26A 109.4 . .
C25 C26 H26B 109.4 . .
H26A C26 H26B 108.0 . .
C27 C26 C25 111.4(6) . .
C27 C26 H26A 109.4 . .
C27 C26 H26B 109.4 . .
N4 C27 C26 111.4(7) . .
N4 C27 H27A 109.4 . .
N4 C27 H27B 109.4 . .
C26 C27 H27A 109.4 . .
C26 C27 H27B 109.4 . .
H27A C27 H27B 108.0 . .
N4 C28 H28 118.9 . .
N4 C28 C29 122.2(8) . .
C29 C28 H28 118.9 . .
C30 C29 C28 120.0(7) . .
C34 C29 C28 121.6(7) . .
C34 C29 C30 118.4(7) . .
O4 C30 C29 121.2(7) . .
O4 C30 C31 119.2(7) . .
C31 C30 C29 119.5(8) . .
C30 C31 H31 120.2 . .
C30 C31 C32 119.5(7) . .
C32 C31 H31 120.2 . .
C31 C32 Br4 119.1(6) . .
C33 C32 Br4 118.8(6) . .
C33 C32 C31 122.0(7) . .
C32 C33 H33 120.6 . .
C32 C33 C34 118.9(8) . .
C34 C33 H33 120.6 . .
C29 C34 H34 119.2 . .
C33 C34 C29 121.6(8) . .
C33 C34 H34 119.2 . .

loop_
_geom_bond_atom_site_label_1
_geom_bond_atom_site_label_2
_geom_bond_distance
_geom_bond_site_symmetry_2
Br1 C4 1.897(8) .
Br2 C15 1.910(8) .
Br3 C22 1.912(8) .
Br4 C32 1.897(8) .
O1 H1 0.8400 .
O1 C2 1.344(10) .
O2 H2 0.8400 .
O2 C13 1.301(10) .
O3 H3A 0.8400 .
O3 C18 1.355(10) .
O4 H4 0.8400 .
O4 C30 1.338(10) .
N1 C7 1.279(10) .
N1 C8 1.458(11) .
N2 C10 1.455(11) .
N2 C11 1.308(10) .
N3 C24 1.281(10) .
N3 C25 1.468(10) .
N4 C27 1.459(10) .
N4 C28 1.275(10) .
C1 C2 1.407(11) .
C1 C6 1.398(11) .
C1 C7 1.465(11) .
C2 C3 1.418(12) .
C3 H3 0.9500 .
C3 C4 1.390(12) .
C4 C5 1.375(11) .
C5 H5 0.9500 .
C5 C6 1.365(11) .
C6 H6 0.9500 .
C7 H7 0.9500 .
C8 H8A 0.9900 .
C8 H8B 0.9900 .
C8 C9 1.504(11) .
C9 H9A 0.9900 .
C9 H9B 0.9900 .
C9 C10 1.528(11) .
C10 H10A 0.9900 .
C10 H10B 0.9900 .
C11 H11 0.9500 .
C11 C12 1.415(11) .
C12 C13 1.436(11) .
C12 C17 1.409(12) .
C13 C14 1.420(11) .
C14 H14 0.9500 .
C14 C15 1.359(11) .
C15 C16 1.400(11) .
C16 H16 0.9500 .
C16 C17 1.357(12) .
C17 H17 0.9500 .
C18 C19 1.406(12) .
C18 C23 1.390(11) .
C19 C20 1.392(11) .
C19 C24 1.448(11) .
C20 H20 0.9500 .
C20 C21 1.381(12) .
C21 H21 0.9500 .
C21 C22 1.374(13) .
C22 C23 1.378(11) .
C23 H23 0.9500 .
C24 H24 0.9500 .
C25 H25A 0.9900 .
C25 H25B 0.9900 .
C25 C26 1.541(11) .
C26 H26A 0.9900 .
C26 H26B 0.9900 .
C26 C27 1.502(12) .
C27 H27A 0.9900 .
C27 H27B 0.9900 .
C28 H28 0.9500 .
C28 C29 1.454(11) .
C29 C30 1.426(11) .
C29 C34 1.388(12) .
C30 C31 1.381(11) .
C31 H31 0.9500 .
C31 C32 1.383(11) .
C32 C33 1.368(12) .
C33 H33 0.9500 .
C33 C34 1.377(11) .
C34 H34 0.9500 .

loop_
_geom_torsion_atom_site_label_1
_geom_torsion_atom_site_label_2
_geom_torsion_atom_site_label_3
_geom_torsion_atom_site_label_4
_geom_torsion
_geom_torsion_site_symmetry_1
_geom_torsion_site_symmetry_2
_geom_torsion_site_symmetry_3
_geom_torsion_site_symmetry_4
Br1 C4 C5 C6 179.4(6) . . . .
Br2 C15 C16 C17 -178.3(6) . . . .
Br3 C22 C23 C18 -178.4(6) . . . .
Br4 C32 C33 C34 -177.9(6) . . . .
O1 C2 C3 C4 -179.8(7) . . . .
O2 C13 C14 C15 -178.2(7) . . . .
O3 C18 C19 C20 179.4(7) . . . .
O3 C18 C19 C24 -3.4(12) . . . .
O3 C18 C23 C22 179.5(7) . . . .
O4 C30 C31 C32 -177.8(7) . . . .
N1 C8 C9 C10 -61.7(9) . . . .
N2 C11 C12 C13 1.6(12) . . . .
N2 C11 C12 C17 -176.3(8) . . . .
N3 C25 C26 C27 -63.2(9) . . . .
N4 C28 C29 C30 -2.9(12) . . . .
N4 C28 C29 C34 179.2(8) . . . .
C1 C2 C3 C4 -0.6(11) . . . .
C2 C1 C6 C5 0.5(12) . . . .
C2 C1 C7 N1 -0.3(12) . . . .
C2 C3 C4 Br1 -179.0(6) . . . .
C2 C3 C4 C5 0.6(12) . . . .
C3 C4 C5 C6 -0.2(12) . . . .
C4 C5 C6 C1 -0.4(12) . . . .
C6 C1 C2 O1 179.2(7) . . . .
C6 C1 C2 C3 0.0(11) . . . .
C6 C1 C7 N1 177.3(7) . . . .
C7 N1 C8 C9 -138.1(7) . . . .
C7 C1 C2 O1 -3.1(12) . . . .
C7 C1 C2 C3 177.6(7) . . . .
C7 C1 C6 C5 -177.1(7) . . . .
C8 N1 C7 C1 -176.6(7) . . . .
C8 C9 C10 N2 179.0(7) . . . .
C10 N2 C11 C12 176.2(7) . . . .
C11 N2 C10 C9 118.6(8) . . . .
C11 C12 C13 O2 1.8(11) . . . .
C11 C12 C13 C14 -178.7(7) . . . .
C11 C12 C17 C16 177.5(8) . . . .
C12 C13 C14 C15 2.3(10) . . . .
C13 C12 C17 C16 -0.3(12) . . . .
C13 C14 C15 Br2 177.1(5) . . . .
C13 C14 C15 C16 -2.7(11) . . . .
C14 C15 C16 C17 1.6(12) . . . .
C15 C16 C17 C12 0.0(12) . . . .
C17 C12 C13 O2 179.6(7) . . . .
C17 C12 C13 C14 -0.8(10) . . . .
C18 C19 C20 C21 -0.3(12) . . . .
C18 C19 C24 N3 -0.7(12) . . . .
C19 C18 C23 C22 -2.5(12) . . . .
C19 C20 C21 C22 0.2(13) . . . .
C20 C19 C24 N3 176.5(8) . . . .
C20 C21 C22 Br3 179.5(6) . . . .
C20 C21 C22 C23 -1.4(13) . . . .
C21 C22 C23 C18 2.6(13) . . . .
C23 C18 C19 C20 1.5(12) . . . .
C23 C18 C19 C24 178.8(7) . . . .
C24 N3 C25 C26 -135.5(7) . . . .
C24 C19 C20 C21 -177.6(8) . . . .
C25 N3 C24 C19 -175.2(7) . . . .
C25 C26 C27 N4 178.8(7) . . . .
C27 N4 C28 C29 177.5(7) . . . .
C28 N4 C27 C26 122.5(8) . . . .
C28 C29 C30 O4 1.9(11) . . . .
C28 C29 C30 C31 -177.2(7) . . . .
C28 C29 C34 C33 175.3(8) . . . .
C29 C30 C31 C32 1.2(11) . . . .
C30 C29 C34 C33 -2.6(12) . . . .
C30 C31 C32 Br4 176.1(6) . . . .
C30 C31 C32 C33 -1.7(12) . . . .
C31 C32 C33 C34 -0.1(12) . . . .
C32 C33 C34 C29 2.3(13) . . . .
C34 C29 C30 O4 179.9(7) . . . .
C34 C29 C30 C31 0.9(11) . . . .
